data_1567328
loop_
_publ_author_name
'Font, Pau'
'Vald\'es, Hugo'
'Guisado-Barrios, Gregorio'
'Ribas, Xavi'

_publ_section_title
;
 Hemilabile MIC^N ligands allow oxidant-free Au(i)/Au(iii)
 arylation-lactonization of \g-alkenoic acids
;
_journal_issue 32
_journal_name_full 'Chemical Science'
_journal_page_first 9351
_journal_page_last 9360
_journal_paper_doi 10.1039/D2SC01966C
_journal_volume 13
_journal_year 2022
_chemical_absolute_configuration unk
_chemical_formula_sum 'C14 H18 O3'
_chemical_formula_weight 234.28
_space_group_crystal_system orthorhombic
_space_group_IT_number 19
_space_group_name_Hall 'P 2ac 2ab'
_space_group_name_H-M_alt 'P 21 21 21'
_atom_sites_solution_hydrogens geom
_audit_update_record
;
2022-04-01 deposited with the CCDC.	2022-07-08 downloaded from the CCDC.
;
_cell_angle_alpha 90
_cell_angle_beta 90
_cell_angle_gamma 90
_cell_formula_units_Z 4
_cell_length_a 6.3989(2)
_cell_length_b 7.1432(2)
_cell_length_c 27.0217(7)
_cell_measurement_reflns_used 7019
_cell_measurement_temperature 100.(2)
_cell_measurement_theta_max 34.3143
_cell_measurement_theta_min 2.9497
_cell_volume 1235.12(6)
_computing_cell_refinement 'SAINT V8.38A (Bruker AXS Inc., 2017)'
_computing_data_collection 'Bruker Instrument Service vV6.2.9'
_computing_data_reduction 'SAINT V8.38A (Bruker AXS Inc., 2017)'
_computing_molecular_graphics 'shelXle (C.B. Huebschle, rev 882)'
_computing_structure_refinement 'SHELXL-2017/1 (Sheldrick, 2017)'
_computing_structure_solution 'SHELXT 2014/5 (Sheldrick, 2014)'
_diffrn_ambient_temperature 100.(2)
_diffrn_detector CPAD
_diffrn_detector_area_resol_mean 7.3910
_diffrn_detector_type 'PHOTON II'
_diffrn_measured_fraction_theta_full 0.988
_diffrn_measured_fraction_theta_max 0.988
_diffrn_measurement_device_type 'D8 QUEST ECO'
_diffrn_measurement_method ' omega scans'
_diffrn_radiation_monochromator 'doubly curved silicon crystal Bruker Triumph'
_diffrn_radiation_type 'Mo K\a'
_diffrn_radiation_wavelength 0.71073
_diffrn_reflns_av_R_equivalents 0.0123
_diffrn_reflns_av_unetI/netI 0.0168
_diffrn_reflns_limit_h_max 8
_diffrn_reflns_limit_h_min -6
_diffrn_reflns_limit_k_max 9
_diffrn_reflns_limit_k_min -9
_diffrn_reflns_limit_l_max 36
_diffrn_reflns_limit_l_min -34
_diffrn_reflns_number 6921
_diffrn_reflns_theta_full 28.50
_diffrn_reflns_theta_max 28.50
_diffrn_reflns_theta_min 3.52
_diffrn_source_type 'Ceramic x-ray tube'
_exptl_absorpt_coefficient_mu 0.087
_exptl_absorpt_correction_T_max 0.97
_exptl_absorpt_correction_T_min 0.84
_exptl_absorpt_correction_type multi-scan
_exptl_absorpt_process_details
;
SADABS-2016/2 - Bruker AXS area detector scaling and absorption correction
;
_exptl_crystal_colour colourless
_exptl_crystal_density_diffrn 1.260
_exptl_crystal_density_method 'not measured'
_exptl_crystal_description prism
_exptl_crystal_F_000 504
_exptl_crystal_size_max 0.450
_exptl_crystal_size_mid 0.370
_exptl_crystal_size_min 0.370
_refine_diff_density_max 0.278
_refine_diff_density_min -0.163
_refine_ls_abs_structure_details
;

Flack x determined using 1240 quotients [(I+)-(I-)]/[(I+)+(I-)]
(Parsons, Flack and Wagner, Acta Cryst. B69 (2013) 249-259).
;
_refine_ls_abs_structure_Flack 0.2(2)
_refine_ls_extinction_method none
_refine_ls_goodness_of_fit_ref 1.063
_refine_ls_hydrogen_treatment constr
_refine_ls_matrix_type full
_refine_ls_number_parameters 157
_refine_ls_number_reflns 3097
_refine_ls_number_restraints 0
_refine_ls_restrained_S_all 1.063
_refine_ls_R_factor_all 0.0287
_refine_ls_R_factor_gt 0.0282
_refine_ls_shift/su_max 0.000
_refine_ls_shift/su_mean 0.000
_refine_ls_structure_factor_coef Fsqd
_refine_ls_weighting_details 'w=1/[\s^2^(Fo^2^)+(0.0434P)^2^+0.1628P] where P=(Fo^2^+2Fc^2^)/3'
_refine_ls_weighting_scheme calc
_refine_ls_wR_factor_gt 0.0731
_refine_ls_wR_factor_ref 0.0736
_reflns_number_gt 3051
_reflns_number_total 3097
_reflns_threshold_expression 'I > 2\s(I)'
_cod_data_source_file d2sc01966c2.cif
_cod_data_source_block PFL5P34
_cod_depositor_comments
;
The following automatic conversions were performed:

data item '_exptl_absorpt_correction_type' value 'Multi-Scan' was
changed to 'multi-scan' in accordance with the
/home/data/users/saulius/crontab/automatic-downloads/rss-feeds/RSC/lib/dictionaries/cif_core.dic
dictionary named 'cif_core.dic' version 2.4.2 last updated on
2011-04-26.

Automatic conversion script
Id: cif_fix_values 7556 2019-12-06 15:28:31Z antanas 

 Adding full bibliography for 1567327--1567338.cif.
;
_cod_database_code 1567328

loop_
_space_group_symop_operation_xyz
'x, y, z'
'-x+1/2, -y, z+1/2'
'-x, y+1/2, -z+1/2'
'x+1/2, -y+1/2, -z'

loop_
_atom_site_type_symbol
_atom_site_label
_atom_site_fract_x
_atom_site_fract_y
_atom_site_fract_z
_atom_site_U_iso_or_equiv
_atom_site_adp_type
_atom_site_calc_flag
_atom_site_refinement_flags_adp
_atom_site_refinement_flags_occupancy
_atom_site_refinement_flags_posn
_atom_site_occupancy
_atom_site_disorder_assembly
_atom_site_disorder_group
O O1 0.39681(14) 0.68976(12) 0.38887(3) 0.01581(19) Uani d . . . 1 . .
O O6 0.35540(17) 0.94311(14) 0.43636(4) 0.0244(2) Uani d . . . 1 . .
O O16 0.21404(14) 0.45174(15) 0.15993(3) 0.0199(2) Uani d . . . 1 . .
C C2 0.4533(2) 0.80448(18) 0.42639(4) 0.0164(2) Uani d . . . 1 . .
C C3 0.6461(2) 0.72862(17) 0.45153(4) 0.0164(2) Uani d . . . 1 . .
H H3A 0.633964 0.738406 0.487963 0.02 Uiso calc U . R 1 . .
H H3AB 0.77268 0.79689 0.440638 0.02 Uiso calc U . R 1 . .
C C4 0.65412(19) 0.52286(16) 0.43507(4) 0.0151(2) Uani d . . . 1 . .
C C5 0.55289(19) 0.54052(17) 0.38327(4) 0.0142(2) Uani d . . . 1 . .
H H5 0.661828 0.583017 0.359235 0.017 Uiso calc U . R 1 . .
C C7 0.8767(2) 0.4486(2) 0.43159(5) 0.0236(3) Uani d . . . 1 . .
H H7A 0.874819 0.322206 0.41748 0.035 Uiso calc U . R 1 . .
H H7B 0.938852 0.444518 0.464726 0.035 Uiso calc U . R 1 . .
H H7C 0.959741 0.531191 0.410338 0.035 Uiso calc U . R 1 . .
C C8 0.5224(2) 0.40296(18) 0.47015(5) 0.0213(3) Uani d . . . 1 . .
H H8A 0.379671 0.452373 0.471419 0.032 Uiso calc U . R 1 . .
H H8B 0.583853 0.40618 0.503364 0.032 Uiso calc U . R 1 . .
H H8C 0.519487 0.273545 0.458134 0.032 Uiso calc U . R 1 . .
C C9 0.4447(2) 0.36876(18) 0.36230(5) 0.0174(2) Uani d . . . 1 . .
H H9A 0.540945 0.260529 0.364433 0.021 Uiso calc U . R 1 . .
H H9AB 0.320357 0.340037 0.382722 0.021 Uiso calc U . R 1 . .
C C10 0.3772(2) 0.39404(17) 0.30898(5) 0.0159(2) Uani d . . . 1 . .
C C11 0.1750(2) 0.44613(18) 0.29647(4) 0.0177(2) Uani d . . . 1 . .
H H11 0.076483 0.468252 0.322106 0.021 Uiso calc U . R 1 . .
C C12 0.1122(2) 0.46699(18) 0.24719(5) 0.0171(2) Uani d . . . 1 . .
H H12 -0.027061 0.502664 0.239437 0.021 Uiso calc U . R 1 . .
C C13 0.25705(19) 0.43461(17) 0.20965(4) 0.0150(2) Uani d . . . 1 . .
C C14 0.4614(2) 0.38488(18) 0.22135(5) 0.0168(2) Uani d . . . 1 . .
H H14 0.560632 0.364678 0.195752 0.02 Uiso calc U . R 1 . .
C C15 0.5197(2) 0.36494(17) 0.27040(5) 0.0167(2) Uani d . . . 1 . .
H H15 0.659456 0.330736 0.278062 0.02 Uiso calc U . R 1 . .
C C17 -0.0003(2) 0.4749(2) 0.14663(5) 0.0222(3) Uani d . . . 1 . .
H H17A -0.012611 0.48151 0.110525 0.033 Uiso calc U . R 1 . .
H H17B -0.054053 0.590775 0.161288 0.033 Uiso calc U . R 1 . .
H H17C -0.081416 0.368259 0.158958 0.033 Uiso calc U . R 1 . .

loop_
_atom_site_aniso_label
_atom_site_aniso_U_11
_atom_site_aniso_U_22
_atom_site_aniso_U_33
_atom_site_aniso_U_12
_atom_site_aniso_U_13
_atom_site_aniso_U_23
O1 0.0178(4) 0.0151(4) 0.0145(4) 0.0022(3) -0.0021(3) -0.0021(3)
O6 0.0301(5) 0.0199(4) 0.0231(4) 0.0074(4) -0.0033(4) -0.0052(4)
O16 0.0167(4) 0.0287(5) 0.0142(4) -0.0011(4) -0.0011(3) -0.0016(4)
C2 0.0202(6) 0.0155(5) 0.0134(5) -0.0014(5) -0.0004(4) 0.0005(4)
C3 0.0185(5) 0.0165(5) 0.0143(5) -0.0006(5) -0.0024(5) 0.0000(4)
C4 0.0176(5) 0.0152(5) 0.0125(5) 0.0011(4) -0.0012(4) 0.0006(4)
C5 0.0160(5) 0.0141(5) 0.0126(5) 0.0015(4) 0.0004(4) 0.0004(4)
C7 0.0217(6) 0.0288(6) 0.0205(6) 0.0086(6) -0.0020(5) -0.0002(6)
C8 0.0282(6) 0.0191(6) 0.0165(5) -0.0044(5) -0.0002(5) 0.0039(5)
C9 0.0239(6) 0.0133(5) 0.0149(5) -0.0015(5) -0.0015(5) -0.0005(4)
C10 0.0208(6) 0.0115(5) 0.0155(5) -0.0015(5) -0.0001(5) -0.0017(4)
C11 0.0188(6) 0.0187(5) 0.0156(5) -0.0018(5) 0.0037(4) -0.0021(5)
C12 0.0144(5) 0.0184(6) 0.0184(5) -0.0006(5) 0.0009(4) -0.0008(5)
C13 0.0167(5) 0.0140(5) 0.0144(5) -0.0024(4) -0.0005(4) -0.0023(4)
C14 0.0163(5) 0.0180(5) 0.0162(5) 0.0000(5) 0.0017(4) -0.0039(5)
C15 0.0169(6) 0.0148(5) 0.0184(6) 0.0009(5) -0.0013(5) -0.0030(4)
C17 0.0193(6) 0.0271(7) 0.0203(6) 0.0019(5) -0.0042(5) -0.0018(5)

loop_
_atom_type_symbol
_atom_type_description
_atom_type_scat_dispersion_real
_atom_type_scat_dispersion_imag
_atom_type_scat_source
C C 0.0033 0.0016 'International Tables Vol C Tables 4.2.6.8 and 6.1.1.4'
H H 0.0000 0.0000 'International Tables Vol C Tables 4.2.6.8 and 6.1.1.4'
O O 0.0106 0.0060 'International Tables Vol C Tables 4.2.6.8 and 6.1.1.4'

loop_
_geom_angle_atom_site_label_1
_geom_angle_atom_site_label_2
_geom_angle_atom_site_label_3
_geom_angle_site_symmetry_1
_geom_angle_site_symmetry_3
_geom_angle
_geom_angle_publ_flag
C2 O1 C5 . . 109.58(9) ?
C13 O16 C17 . . 116.61(10) ?
O6 C2 O1 . . 121.84(12) ?
O6 C2 C3 . . 128.38(11) ?
O1 C2 C3 . . 109.78(10) ?
C2 C3 C4 . . 103.91(10) ?
C2 C3 H3A . . 111.0 ?
C4 C3 H3A . . 111.0 ?
C2 C3 H3AB . . 111.0 ?
C4 C3 H3AB . . 111.0 ?
H3A C3 H3AB . . 109.0 ?
C7 C4 C8 . . 110.99(10) ?
C7 C4 C3 . . 112.47(11) ?
C8 C4 C3 . . 109.74(10) ?
C7 C4 C5 . . 111.35(10) ?
C8 C4 C5 . . 112.05(10) ?
C3 C4 C5 . . 99.78(9) ?
O1 C5 C9 . . 108.36(10) ?
O1 C5 C4 . . 104.52(9) ?
C9 C5 C4 . . 117.55(10) ?
O1 C5 H5 . . 108.7 ?
C9 C5 H5 . . 108.7 ?
C4 C5 H5 . . 108.7 ?
C4 C7 H7A . . 109.5 ?
C4 C7 H7B . . 109.5 ?
H7A C7 H7B . . 109.5 ?
C4 C7 H7C . . 109.5 ?
H7A C7 H7C . . 109.5 ?
H7B C7 H7C . . 109.5 ?
C4 C8 H8A . . 109.5 ?
C4 C8 H8B . . 109.5 ?
H8A C8 H8B . . 109.5 ?
C4 C8 H8C . . 109.5 ?
H8A C8 H8C . . 109.5 ?
H8B C8 H8C . . 109.5 ?
C10 C9 C5 . . 112.87(10) ?
C10 C9 H9A . . 109.0 ?
C5 C9 H9A . . 109.0 ?
C10 C9 H9AB . . 109.0 ?
C5 C9 H9AB . . 109.0 ?
H9A C9 H9AB . . 107.8 ?
C11 C10 C15 . . 117.73(11) ?
C11 C10 C9 . . 121.95(11) ?
C15 C10 C9 . . 120.32(12) ?
C10 C11 C12 . . 121.89(11) ?
C10 C11 H11 . . 119.1 ?
C12 C11 H11 . . 119.1 ?
C13 C12 C11 . . 118.94(12) ?
C13 C12 H12 . . 120.5 ?
C11 C12 H12 . . 120.5 ?
O16 C13 C14 . . 115.61(11) ?
O16 C13 C12 . . 124.23(11) ?
C14 C13 C12 . . 120.15(11) ?
C15 C14 C13 . . 119.80(11) ?
C15 C14 H14 . . 120.1 ?
C13 C14 H14 . . 120.1 ?
C14 C15 C10 . . 121.48(12) ?
C14 C15 H15 . . 119.3 ?
C10 C15 H15 . . 119.3 ?
O16 C17 H17A . . 109.5 ?
O16 C17 H17B . . 109.5 ?
H17A C17 H17B . . 109.5 ?
O16 C17 H17C . . 109.5 ?
H17A C17 H17C . . 109.5 ?
H17B C17 H17C . . 109.5 ?

loop_
_geom_bond_atom_site_label_1
_geom_bond_atom_site_label_2
_geom_bond_site_symmetry_2
_geom_bond_distance
_geom_bond_publ_flag
O1 C2 . 1.3528(15) ?
O1 C5 . 1.4686(14) ?
O6 C2 . 1.2024(16) ?
O16 C13 . 1.3770(15) ?
O16 C17 . 1.4274(15) ?
C2 C3 . 1.5091(17) ?
C3 C4 . 1.5364(16) ?
C3 H3A . 0.99 ?
C3 H3AB . 0.99 ?
C4 C7 . 1.5230(18) ?
C4 C8 . 1.5303(17) ?
C4 C5 . 1.5474(16) ?
C5 C9 . 1.5184(17) ?
C5 H5 . 1.0 ?
C7 H7A . 0.98 ?
C7 H7B . 0.98 ?
C7 H7C . 0.98 ?
C8 H8A . 0.98 ?
C8 H8B . 0.98 ?
C8 H8C . 0.98 ?
C9 C10 . 1.5149(17) ?
C9 H9A . 0.99 ?
C9 H9AB . 0.99 ?
C10 C11 . 1.3883(18) ?
C10 C15 . 1.4002(18) ?
C11 C12 . 1.3990(17) ?
C11 H11 . 0.95 ?
C12 C13 . 1.3935(17) ?
C12 H12 . 0.95 ?
C13 C14 . 1.3914(17) ?
C14 C15 . 1.3842(17) ?
C14 H14 . 0.95 ?
C15 H15 . 0.95 ?
C17 H17A . 0.98 ?
C17 H17B . 0.98 ?
C17 H17C . 0.98 ?

loop_
_geom_torsion_atom_site_label_1
_geom_torsion_atom_site_label_2
_geom_torsion_atom_site_label_3
_geom_torsion_atom_site_label_4
_geom_torsion_site_symmetry_1
_geom_torsion_site_symmetry_2
_geom_torsion_site_symmetry_3
_geom_torsion_site_symmetry_4
_geom_torsion
_geom_torsion_publ_flag
C5 O1 C2 O6 . . . . 176.02(11) ?
C5 O1 C2 C3 . . . . -4.65(13) ?
O6 C2 C3 C4 . . . . 161.30(13) ?
O1 C2 C3 C4 . . . . -17.98(13) ?
C2 C3 C4 C7 . . . . 149.16(10) ?
C2 C3 C4 C8 . . . . -86.77(11) ?
C2 C3 C4 C5 . . . . 31.05(11) ?
C2 O1 C5 C9 . . . . 151.45(10) ?
C2 O1 C5 C4 . . . . 25.33(12) ?
C7 C4 C5 O1 . . . . -153.10(10) ?
C8 C4 C5 O1 . . . . 81.93(12) ?
C3 C4 C5 O1 . . . . -34.16(11) ?
C7 C4 C5 C9 . . . . 86.76(14) ?
C8 C4 C5 C9 . . . . -38.22(15) ?
C3 C4 C5 C9 . . . . -154.30(11) ?
O1 C5 C9 C10 . . . . 69.59(13) ?
C4 C5 C9 C10 . . . . -172.30(10) ?
C5 C9 C10 C11 . . . . -96.87(14) ?
C5 C9 C10 C15 . . . . 83.14(14) ?
C15 C10 C11 C12 . . . . 0.86(18) ?
C9 C10 C11 C12 . . . . -179.13(12) ?
C10 C11 C12 C13 . . . . -0.05(19) ?
C17 O16 C13 C14 . . . . 170.92(11) ?
C17 O16 C13 C12 . . . . -10.31(18) ?
C11 C12 C13 O16 . . . . -179.59(12) ?
C11 C12 C13 C14 . . . . -0.87(19) ?
O16 C13 C14 C15 . . . . 179.78(11) ?
C12 C13 C14 C15 . . . . 0.95(18) ?
C13 C14 C15 C10 . . . . -0.11(18) ?
C11 C10 C15 C14 . . . . -0.78(18) ?
C9 C10 C15 C14 . . . . 179.21(11) ?
